data_7050984
loop_
_publ_author_name
'Wan, Yonghong'
'Jin, Linpei'
'Wang, Kezhi'
'Zhang, Liping'
'Zheng, Xiangjun'
'Lu, Shaozhe'

_publ_section_title
;
 Hydrothermal synthesis and structural studies of novel 2-D lanthanide
 coordination polymers with phthalic acid
;
_journal_issue 11
_journal_name_full 'New Journal of Chemistry'
_journal_page_first 1590
_journal_paper_doi 10.1039/b206280c
_journal_volume 26
_journal_year 2002
_chemical_formula_sum 'C24 H14 La2 O13'
_chemical_formula_weight 788.17
_chemical_name_systematic
; 
? 
;
_space_group_IT_number 2
_symmetry_cell_setting triclinic
_symmetry_space_group_name_Hall '-P 1'
_symmetry_space_group_name_H-M 'P -1'
_atom_sites_solution_hydrogens geom
_atom_sites_solution_primary direct
_atom_sites_solution_secondary difmap
_audit_creation_method SHELXL-97
_cell_angle_alpha 96.975(5)
_cell_angle_beta 102.110(4)
_cell_angle_gamma 104.372(4)
_cell_formula_units_Z 2
_cell_length_a 8.638(3)
_cell_length_b 10.625(3)
_cell_length_c 14.376(4)
_cell_measurement_temperature 293(2)
_cell_volume 1228.5(6)
_computing_cell_refinement 'Bruker SMART'
_computing_data_collection 'Bruker SMART'
_computing_data_reduction 'Bruker SHELXTL'
_computing_molecular_graphics 'Bruker SHELXTL'
_computing_publication_material 'Bruker SHELXTL'
_computing_structure_refinement 'SHELXL-97 (Sheldrick, 1997)'
_computing_structure_solution 'SHELXS-97 (Sheldrick, 1990)'
_diffrn_ambient_temperature 293(2)
_diffrn_measured_fraction_theta_full 0.970
_diffrn_measured_fraction_theta_max 0.970
_diffrn_measurement_device_type 'CCD area detector'
_diffrn_measurement_method 'phi and omega scans'
_diffrn_radiation_monochromator graphite
_diffrn_radiation_source 'fine-focus sealed tube'
_diffrn_radiation_type MoK\a
_diffrn_radiation_wavelength 0.71073
_diffrn_reflns_av_R_equivalents 0.0260
_diffrn_reflns_av_sigmaI/netI 0.0223
_diffrn_reflns_limit_h_max 9
_diffrn_reflns_limit_h_min -10
_diffrn_reflns_limit_k_max 11
_diffrn_reflns_limit_k_min -12
_diffrn_reflns_limit_l_max 17
_diffrn_reflns_limit_l_min -17
_diffrn_reflns_number 5014
_diffrn_reflns_theta_full 25.03
_diffrn_reflns_theta_max 25.03
_diffrn_reflns_theta_min 2.27
_exptl_absorpt_coefficient_mu 3.501
_exptl_absorpt_correction_T_max 0.7209
_exptl_absorpt_correction_T_min 0.3738
_exptl_absorpt_correction_type multi-scan
_exptl_absorpt_process_details SADABS
_exptl_crystal_density_diffrn 2.130
_exptl_crystal_density_method 'not measured'
_exptl_crystal_F_000 752
_exptl_crystal_size_max 0.35
_exptl_crystal_size_mid 0.20
_exptl_crystal_size_min 0.10
_refine_diff_density_max 1.825
_refine_diff_density_min -1.073
_refine_diff_density_rms 0.155
_refine_ls_extinction_method none
_refine_ls_goodness_of_fit_ref 1.029
_refine_ls_hydrogen_treatment mixed
_refine_ls_matrix_type full
_refine_ls_number_parameters 360
_refine_ls_number_reflns 4208
_refine_ls_number_restraints 2
_refine_ls_restrained_S_all 1.029
_refine_ls_R_factor_all 0.0384
_refine_ls_R_factor_gt 0.0348
_refine_ls_shift/su_max 0.006
_refine_ls_shift/su_mean 0.000
_refine_ls_structure_factor_coef Fsqd
_refine_ls_weighting_details 'calc w=1/[\s^2^(Fo^2^)+(0.0723P)^2^+1.7642P] where P=(Fo^2^+2Fc^2^)/3'
_refine_ls_weighting_scheme calc
_refine_ls_wR_factor_gt 0.0921
_refine_ls_wR_factor_ref 0.0970
_reflns_number_gt 3791
_reflns_number_total 4208
_reflns_threshold_expression >2sigma(I)
_cod_data_source_file b206280c.txt
_cod_data_source_block complex1
_cod_depositor_comments
;
The following automatic conversions were performed:
'_symmetry_cell_setting' value 'Triclinic' changed to 'triclinic'
according to '/home/saulius/struct/CIF-dictionaries/cif_core.dic'
dictionary named 'cif_core.dic' version 2.4.1 from
2010-06-29.

'_exptl_absorpt_correction_type' value 'MULTI-SCAN' changed
to 'multi-scan' according to
'/home/saulius/struct/CIF-dictionaries/cif_core.dic' dictionary named
'cif_core.dic' version 2.4.1 from 2010-06-29.

Automatic conversion script
Id: cif_fix_enum 1527 2010-12-29 10:47:43Z saulius 
;
_cod_original_cell_volume 1228.6(6)
_cod_original_sg_symbol_H-M P-1
_cod_database_code 7050984

loop_
_symmetry_equiv_pos_as_xyz
'x, y, z'
'-x, -y, -z'

loop_
_atom_site_label
_atom_site_type_symbol
_atom_site_fract_x
_atom_site_fract_y
_atom_site_fract_z
_atom_site_U_iso_or_equiv
_atom_site_adp_type
_atom_site_occupancy
_atom_site_symmetry_multiplicity
_atom_site_calc_flag
_atom_site_refinement_flags
_atom_site_disorder_assembly
_atom_site_disorder_group
La1 La 1.19609(3) 0.84651(2) 0.497145(19) 0.01967(11) Uani 1 1 d . . .
La2 La 0.66931(3) 0.72478(2) 0.510569(19) 0.02075(11) Uani 1 1 d . . .
O1 O 0.4982(4) 0.3240(4) 0.3707(3) 0.0351(9) Uani 1 1 d . . .
O2 O 0.7595(4) 0.3212(4) 0.4087(3) 0.0349(9) Uani 1 1 d . . .
O3 O 1.0693(4) 0.6228(3) 0.3851(3) 0.0317(8) Uani 1 1 d . . .
O4 O 0.8454(5) 0.6181(4) 0.4367(3) 0.0347(9) Uani 1 1 d . . .
O5 O 1.2160(4) 1.0878(3) 0.5803(3) 0.0259(7) Uani 1 1 d . . .
O6 O 1.0210(4) 1.1422(3) 0.6409(3) 0.0285(8) Uani 1 1 d . . .
O7 O 0.9807(4) 0.8449(3) 0.5880(3) 0.0259(7) Uani 1 1 d . . .
O8 O 0.8572(5) 0.7604(4) 0.6926(3) 0.0435(10) Uani 1 1 d . . .
O9 O 0.5481(4) 1.0575(3) 0.3693(3) 0.0279(8) Uani 1 1 d . . .
O10 O 0.3126(4) 1.0416(3) 0.4124(2) 0.0246(7) Uani 1 1 d . . .
O11 O 0.4149(4) 0.7906(3) 0.4208(2) 0.0222(7) Uani 1 1 d . . .
O12 O 0.5092(4) 0.6679(4) 0.3255(3) 0.0337(8) Uani 1 1 d . . .
O13 O 0.6624(5) 0.4998(4) 0.5658(3) 0.0401(9) Uani 1 1 d D . .
C1 C 0.6379(6) 0.3455(4) 0.3557(4) 0.0244(10) Uani 1 1 d . . .
C2 C 0.6682(6) 0.4057(5) 0.2706(4) 0.0268(10) Uani 1 1 d . . .
C3 C 0.5592(8) 0.3540(6) 0.1806(5) 0.0489(16) Uani 1 1 d . . .
H3A H 0.4647 0.2856 0.1752 0.059 Uiso 1 1 calc R . .
C4 C 0.5878(10) 0.4015(8) 0.0997(5) 0.063(2) Uani 1 1 d . . .
H4A H 0.5137 0.3645 0.0399 0.076 Uiso 1 1 calc R . .
C5 C 0.7268(10) 0.5046(7) 0.1062(5) 0.063(2) Uani 1 1 d . . .
H5A H 0.7457 0.5378 0.0514 0.076 Uiso 1 1 calc R . .
C6 C 0.8372(8) 0.5575(6) 0.1958(5) 0.0450(14) Uani 1 1 d . . .
H6A H 0.9322 0.6252 0.2008 0.054 Uiso 1 1 calc R . .
C7 C 0.8070(6) 0.5102(5) 0.2779(4) 0.0275(10) Uani 1 1 d . . .
C8 C 0.9160(6) 0.5864(4) 0.3742(4) 0.0242(10) Uani 1 1 d . . .
C9 C 1.1406(5) 1.0957(4) 0.6461(3) 0.0214(9) Uani 1 1 d . . .
C10 C 1.1971(6) 1.0482(5) 0.7388(4) 0.0245(10) Uani 1 1 d . . .
C11 C 1.3221(7) 1.1337(6) 0.8135(4) 0.0369(12) Uani 1 1 d . . .
H11A H 1.3725 1.2187 0.8059 0.044 Uiso 1 1 calc R . .
C12 C 1.3697(8) 1.0914(7) 0.8980(4) 0.0515(16) Uani 1 1 d . . .
H12A H 1.4553 1.1480 0.9472 0.062 Uiso 1 1 calc R . .
C13 C 1.2957(9) 0.9690(8) 0.9126(5) 0.0596(19) Uani 1 1 d . . .
H13A H 1.3314 0.9427 0.9708 0.071 Uiso 1 1 calc R . .
C14 C 1.1666(7) 0.8833(7) 0.8402(5) 0.0483(16) Uani 1 1 d . . .
H14A H 1.1136 0.8004 0.8502 0.058 Uiso 1 1 calc R . .
C15 C 1.1178(6) 0.9231(5) 0.7528(4) 0.0308(11) Uani 1 1 d . . .
C16 C 0.9765(6) 0.8341(5) 0.6746(4) 0.0284(11) Uani 1 1 d . . .
C17 C 0.4220(6) 0.7447(4) 0.3360(4) 0.0237(10) Uani 1 1 d . . .
C18 C 0.3283(6) 0.7867(5) 0.2526(4) 0.0268(10) Uani 1 1 d . . .
C19 C 0.2549(7) 0.6993(6) 0.1651(4) 0.0389(13) Uani 1 1 d . . .
H19A H 0.2721 0.6161 0.1570 0.047 Uiso 1 1 calc R . .
C20 C 0.1564(8) 0.7358(7) 0.0903(5) 0.0490(16) Uani 1 1 d . . .
H20A H 0.1066 0.6771 0.0319 0.059 Uiso 1 1 calc R . .
C21 C 0.1326(8) 0.8600(7) 0.1028(4) 0.0479(16) Uani 1 1 d . . .
H21A H 0.0648 0.8841 0.0529 0.057 Uiso 1 1 calc R . .
C22 C 0.2080(7) 0.9489(6) 0.1883(4) 0.0369(12) Uani 1 1 d . . .
H22A H 0.1927 1.0328 0.1953 0.044 Uiso 1 1 calc R . .
C23 C 0.3068(6) 0.9130(5) 0.2640(4) 0.0272(10) Uani 1 1 d . . .
C24 C 0.3980(6) 1.0117(4) 0.3547(3) 0.0209(9) Uani 1 1 d . . .
H1 H 0.747(6) 0.464(6) 0.569(5) 0.053(19) Uiso 1 1 d D . .
H2 H 0.671(10) 0.487(8) 0.627(2) 0.07(3) Uiso 1 1 d D . .

loop_
_atom_site_aniso_label
_atom_site_aniso_U_11
_atom_site_aniso_U_22
_atom_site_aniso_U_33
_atom_site_aniso_U_23
_atom_site_aniso_U_13
_atom_site_aniso_U_12
La1 0.01762(16) 0.01539(17) 0.03079(19) 0.00751(12) 0.01097(12) 0.00758(11)
La2 0.01832(16) 0.01429(16) 0.03417(19) 0.00763(12) 0.01184(12) 0.00679(11)
O1 0.0270(19) 0.0315(19) 0.051(2) 0.0131(17) 0.0175(17) 0.0070(15)
O2 0.0281(18) 0.0309(19) 0.050(2) 0.0223(17) 0.0092(16) 0.0090(15)
O3 0.0249(18) 0.0199(16) 0.050(2) 0.0048(15) 0.0114(16) 0.0049(14)
O4 0.043(2) 0.0293(19) 0.041(2) 0.0048(16) 0.0185(18) 0.0212(17)
O5 0.0300(18) 0.0221(16) 0.0333(19) 0.0114(14) 0.0159(15) 0.0116(14)
O6 0.0254(17) 0.0288(18) 0.036(2) 0.0098(15) 0.0074(14) 0.0137(15)
O7 0.0213(16) 0.0252(17) 0.035(2) 0.0105(14) 0.0107(14) 0.0069(13)
O8 0.030(2) 0.051(2) 0.047(2) 0.023(2) 0.0134(17) -0.0032(18)
O9 0.0210(17) 0.0236(17) 0.041(2) 0.0051(15) 0.0123(15) 0.0061(14)
O10 0.0253(17) 0.0189(16) 0.0331(19) 0.0066(14) 0.0134(14) 0.0065(13)
O11 0.0216(16) 0.0159(15) 0.0310(18) 0.0044(13) 0.0106(13) 0.0054(12)
O12 0.0342(19) 0.0299(19) 0.041(2) -0.0002(16) 0.0138(16) 0.0151(16)
O13 0.049(2) 0.029(2) 0.056(3) 0.0162(19) 0.022(2) 0.0226(18)
C1 0.024(2) 0.014(2) 0.037(3) 0.0084(19) 0.011(2) 0.0044(18)
C2 0.020(2) 0.024(2) 0.037(3) 0.007(2) 0.008(2) 0.0039(19)
C3 0.046(3) 0.043(3) 0.044(4) 0.013(3) -0.003(3) -0.002(3)
C4 0.070(5) 0.063(4) 0.037(4) 0.014(3) -0.003(3) -0.005(4)
C5 0.089(6) 0.063(4) 0.037(4) 0.020(3) 0.024(4) 0.007(4)
C6 0.047(3) 0.042(3) 0.047(4) 0.014(3) 0.022(3) 0.003(3)
C7 0.025(2) 0.025(2) 0.036(3) 0.009(2) 0.013(2) 0.008(2)
C8 0.025(2) 0.015(2) 0.036(3) 0.0068(19) 0.010(2) 0.0087(18)
C9 0.019(2) 0.016(2) 0.029(3) 0.0043(18) 0.0075(18) 0.0026(17)
C10 0.022(2) 0.027(2) 0.029(3) 0.006(2) 0.0086(19) 0.0123(19)
C11 0.028(3) 0.047(3) 0.035(3) 0.007(2) 0.008(2) 0.011(2)
C12 0.041(3) 0.069(4) 0.031(3) 0.004(3) -0.005(2) 0.005(3)
C13 0.049(4) 0.088(5) 0.038(4) 0.033(4) 0.002(3) 0.011(4)
C14 0.037(3) 0.063(4) 0.046(4) 0.033(3) 0.008(3) 0.007(3)
C15 0.021(2) 0.038(3) 0.036(3) 0.013(2) 0.012(2) 0.006(2)
C16 0.026(2) 0.029(3) 0.036(3) 0.016(2) 0.009(2) 0.012(2)
C17 0.023(2) 0.016(2) 0.033(3) 0.0013(19) 0.0131(19) 0.0024(18)
C18 0.020(2) 0.025(2) 0.035(3) 0.002(2) 0.012(2) 0.0031(19)
C19 0.043(3) 0.034(3) 0.036(3) -0.001(2) 0.014(2) 0.005(2)
C20 0.045(3) 0.062(4) 0.034(3) -0.002(3) 0.009(3) 0.009(3)
C21 0.043(3) 0.075(5) 0.026(3) 0.016(3) 0.004(2) 0.017(3)
C22 0.033(3) 0.043(3) 0.040(3) 0.012(3) 0.014(2) 0.014(2)
C23 0.025(2) 0.032(3) 0.028(3) 0.007(2) 0.012(2) 0.009(2)
C24 0.024(2) 0.016(2) 0.027(2) 0.0097(18) 0.0109(19) 0.0076(18)

loop_
_atom_type_symbol
_atom_type_description
_atom_type_scat_dispersion_real
_atom_type_scat_dispersion_imag
_atom_type_scat_source
C C 0.0033 0.0016 'International Tables Vol C Tables 4.2.6.8 and 6.1.1.4'
H H 0.0000 0.0000 'International Tables Vol C Tables 4.2.6.8 and 6.1.1.4'
N N 0.0061 0.0033 'International Tables Vol C Tables 4.2.6.8 and 6.1.1.4'
O O 0.0106 0.0060 'International Tables Vol C Tables 4.2.6.8 and 6.1.1.4'
La La -0.2871 2.4523 'International Tables Vol C Tables 4.2.6.8 and 6.1.1.4'

loop_
_geom_angle_atom_site_label_1
_geom_angle_atom_site_label_2
_geom_angle_atom_site_label_3
_geom_angle
_geom_angle_site_symmetry_1
_geom_angle_site_symmetry_3
_geom_angle_publ_flag
O2 La1 O6 134.97(12) 2_766 2_776 ?
O2 La1 O7 80.72(12) 2_766 . ?
O6 La1 O7 83.82(12) 2_776 . ?
O2 La1 O9 70.93(12) 2_766 2_776 ?
O6 La1 O9 153.92(12) 2_776 2_776 ?
O7 La1 O9 100.71(11) . 2_776 ?
O2 La1 O11 84.34(12) 2_766 1_655 ?
O6 La1 O11 104.32(11) 2_776 1_655 ?
O7 La1 O11 164.57(10) . 1_655 ?
O9 La1 O11 77.84(11) 2_776 1_655 ?
O2 La1 O3 72.44(13) 2_766 . ?
O6 La1 O3 68.97(12) 2_776 . ?
O7 La1 O3 99.85(11) . . ?
O9 La1 O3 134.01(11) 2_776 . ?
O11 La1 O3 71.75(10) 1_655 . ?
O2 La1 O10 149.96(11) 2_766 1_655 ?
O6 La1 O10 70.39(11) 2_776 1_655 ?
O7 La1 O10 123.72(10) . 1_655 ?
O9 La1 O10 86.20(11) 2_776 1_655 ?
O11 La1 O10 71.68(10) 1_655 1_655 ?
O3 La1 O10 114.74(11) . 1_655 ?
O2 La1 O5 121.68(13) 2_766 . ?
O6 La1 O5 90.50(11) 2_776 . ?
O7 La1 O5 68.59(10) . . ?
O9 La1 O5 67.98(11) 2_776 . ?
O11 La1 O5 123.55(10) 1_655 . ?
O3 La1 O5 157.84(11) . . ?
O10 La1 O5 62.78(11) 1_655 . ?
O4 La2 O1 135.68(13) . 2_666 ?
O4 La2 O10 136.25(12) . 2_676 ?
O1 La2 O10 79.73(11) 2_666 2_676 ?
O4 La2 O13 69.77(13) . . ?
O1 La2 O13 66.01(13) 2_666 . ?
O10 La2 O13 137.31(13) 2_676 . ?
O4 La2 O11 126.85(12) . . ?
O1 La2 O11 83.30(11) 2_666 . ?
O10 La2 O11 71.17(11) 2_676 . ?
O13 La2 O11 125.71(12) . . ?
O4 La2 O7 68.82(12) . . ?
O1 La2 O7 114.38(12) 2_666 . ?
O10 La2 O7 72.97(11) 2_676 . ?
O13 La2 O7 98.03(12) . . ?
O11 La2 O7 135.97(10) . . ?
O4 La2 O5 82.13(12) . 2_776 ?
O1 La2 O5 141.73(11) 2_666 2_776 ?
O10 La2 O5 64.16(11) 2_676 2_776 ?
O13 La2 O5 151.75(12) . 2_776 ?
O11 La2 O5 73.76(10) . 2_776 ?
O7 La2 O5 68.07(11) . 2_776 ?
O4 La2 O12 78.04(12) . . ?
O1 La2 O12 116.95(12) 2_666 . ?
O10 La2 O12 111.72(11) 2_676 . ?
O13 La2 O12 106.31(13) . . ?
O11 La2 O12 49.32(10) . . ?
O7 La2 O12 128.46(11) . . ?
O5 La2 O12 69.24(11) 2_776 . ?
O4 La2 O8 94.26(14) . . ?
O1 La2 O8 67.48(12) 2_666 . ?
O10 La2 O8 75.05(13) 2_676 . ?
O13 La2 O8 68.88(14) . . ?
O11 La2 O8 138.55(12) . . ?
O7 La2 O8 48.35(11) . . ?
O5 La2 O8 111.79(11) 2_776 . ?
O12 La2 O8 172.10(12) . . ?
O4 La2 C17 101.80(13) . . ?
O1 La2 C17 103.20(13) 2_666 . ?
O10 La2 C17 89.79(12) 2_676 . ?
O13 La2 C17 121.36(13) . . ?
O11 La2 C17 25.06(11) . . ?
O7 La2 C17 134.21(11) . . ?
O5 La2 C17 66.24(11) 2_776 . ?
O12 La2 C17 24.68(12) . . ?
O8 La2 C17 163.21(13) . . ?
O4 La2 C16 83.47(14) . . ?
O1 La2 C16 89.89(13) 2_666 . ?
O10 La2 C16 69.71(12) 2_676 . ?
O13 La2 C16 84.97(14) . . ?
O11 La2 C16 140.88(12) . . ?
O7 La2 C16 24.73(12) . . ?
O5 La2 C16 89.16(12) 2_776 . ?
O12 La2 C16 153.13(12) . . ?
O8 La2 C16 23.91(12) . . ?
C17 La2 C16 153.49(13) . . ?
C1 O1 La2 146.1(4) . 2_666 ?
C1 O2 La1 136.8(3) . 2_766 ?
C8 O3 La1 110.8(3) . . ?
C8 O4 La2 157.8(3) . . ?
C9 O5 La2 127.3(3) . 2_776 ?
C9 O5 La1 116.1(3) . . ?
La2 O5 La1 114.94(12) 2_776 . ?
C9 O6 La1 132.4(3) . 2_776 ?
C16 O7 La1 133.1(3) . . ?
C16 O7 La2 96.2(3) . . ?
La1 O7 La2 122.45(14) . . ?
C16 O8 La2 92.8(3) . . ?
C24 O9 La1 141.7(3) . 2_776 ?
C24 O10 La2 125.3(3) . 2_676 ?
C24 O10 La1 113.1(3) . 1_455 ?
La2 O10 La1 118.12(13) 2_676 1_455 ?
C17 O11 La1 136.1(3) . 1_455 ?
C17 O11 La2 95.3(3) . . ?
La1 O11 La2 125.24(13) 1_455 . ?
C17 O12 La2 93.7(3) . . ?
O1 C1 O2 124.5(5) . . ?
O1 C1 C2 118.9(4) . . ?
O2 C1 C2 116.6(4) . . ?
C3 C2 C7 118.6(5) . . ?
C3 C2 C1 119.5(4) . . ?
C7 C2 C1 121.8(4) . . ?
C4 C3 C2 121.3(6) . . ?
C3 C4 C5 120.4(6) . . ?
C4 C5 C6 119.1(6) . . ?
C7 C6 C5 120.4(6) . . ?
C6 C7 C2 120.2(5) . . ?
C6 C7 C8 117.4(5) . . ?
C2 C7 C8 121.9(4) . . ?
O4 C8 O3 123.7(5) . . ?
O4 C8 C7 116.7(4) . . ?
O3 C8 C7 119.4(4) . . ?
O6 C9 O5 124.3(5) . . ?
O6 C9 C10 116.2(4) . . ?
O5 C9 C10 119.5(4) . . ?
C11 C10 C15 119.7(5) . . ?
C11 C10 C9 119.4(5) . . ?
C15 C10 C9 120.8(4) . . ?
C12 C11 C10 119.1(6) . . ?
C13 C12 C11 122.0(6) . . ?
C12 C13 C14 119.9(6) . . ?
C15 C14 C13 119.2(6) . . ?
C14 C15 C10 120.0(5) . . ?
C14 C15 C16 120.3(5) . . ?
C10 C15 C16 119.7(5) . . ?
O8 C16 O7 121.2(5) . . ?
O8 C16 C15 122.0(5) . . ?
O7 C16 C15 116.7(4) . . ?
O8 C16 La2 63.3(3) . . ?
O7 C16 La2 59.1(2) . . ?
C15 C16 La2 164.3(3) . . ?
O12 C17 O11 119.7(5) . . ?
O12 C17 C18 122.1(4) . . ?
O11 C17 C18 118.2(4) . . ?
O12 C17 La2 61.6(3) . . ?
O11 C17 La2 59.7(2) . . ?
C18 C17 La2 166.1(3) . . ?
C19 C18 C23 120.0(5) . . ?
C19 C18 C17 120.7(5) . . ?
C23 C18 C17 119.3(4) . . ?
C20 C19 C18 120.2(6) . . ?
C21 C20 C19 119.5(6) . . ?
C22 C21 C20 120.9(6) . . ?
C21 C22 C23 120.0(6) . . ?
C22 C23 C18 119.4(5) . . ?
C22 C23 C24 120.3(5) . . ?
C18 C23 C24 120.2(4) . . ?
O9 C24 O10 124.5(5) . . ?
O9 C24 C23 118.5(4) . . ?
O10 C24 C23 117.0(4) . . ?

loop_
_geom_bond_atom_site_label_1
_geom_bond_atom_site_label_2
_geom_bond_distance
_geom_bond_site_symmetry_2
_geom_bond_publ_flag
La1 O2 2.422(3) 2_766 ?
La1 O6 2.465(3) 2_776 ?
La1 O7 2.485(3) . ?
La1 O9 2.497(4) 2_776 ?
La1 O11 2.530(3) 1_655 ?
La1 O3 2.546(3) . ?
La1 O10 2.624(3) 1_655 ?
La1 O5 2.642(3) . ?
La2 O4 2.443(4) . ?
La2 O1 2.482(4) 2_666 ?
La2 O10 2.546(3) 2_676 ?
La2 O13 2.600(4) . ?
La2 O11 2.603(3) . ?
La2 O7 2.607(3) . ?
La2 O5 2.617(3) 2_776 ?
La2 O12 2.647(4) . ?
La2 O8 2.702(4) . ?
La2 C17 3.002(5) . ?
La2 C16 3.021(5) . ?
O1 C1 1.240(6) . ?
O1 La2 2.482(4) 2_666 ?
O2 C1 1.263(6) . ?
O2 La1 2.422(3) 2_766 ?
O3 C8 1.253(6) . ?
O4 C8 1.247(6) . ?
O5 C9 1.262(6) . ?
O5 La2 2.617(3) 2_776 ?
O6 C9 1.244(6) . ?
O6 La1 2.465(3) 2_776 ?
O7 C16 1.271(6) . ?
O8 C16 1.226(6) . ?
O9 C24 1.229(6) . ?
O9 La1 2.497(3) 2_776 ?
O10 C24 1.282(6) . ?
O10 La2 2.546(3) 2_676 ?
O10 La1 2.624(3) 1_455 ?
O11 C17 1.277(6) . ?
O11 La1 2.530(3) 1_455 ?
O12 C17 1.256(6) . ?
C1 C2 1.488(7) . ?
C2 C3 1.386(8) . ?
C2 C7 1.392(7) . ?
C3 C4 1.368(9) . ?
C4 C5 1.388(10) . ?
C5 C6 1.388(10) . ?
C6 C7 1.387(8) . ?
C7 C8 1.504(7) . ?
C9 C10 1.510(7) . ?
C10 C11 1.390(7) . ?
C10 C15 1.396(7) . ?
C11 C12 1.365(9) . ?
C12 C13 1.362(10) . ?
C13 C14 1.390(10) . ?
C14 C15 1.389(8) . ?
C15 C16 1.497(7) . ?
C17 C18 1.481(7) . ?
C18 C19 1.391(7) . ?
C18 C23 1.395(7) . ?
C19 C20 1.383(9) . ?
C20 C21 1.383(10) . ?
C21 C22 1.380(9) . ?
C22 C23 1.389(8) . ?
C23 C24 1.499(7) . ?

loop_
_geom_torsion_atom_site_label_1
_geom_torsion_atom_site_label_2
_geom_torsion_atom_site_label_3
_geom_torsion_atom_site_label_4
_geom_torsion
_geom_torsion_site_symmetry_1
_geom_torsion_site_symmetry_2
_geom_torsion_site_symmetry_3
_geom_torsion_site_symmetry_4
_geom_torsion_publ_flag
O2 La1 O3 C8 100.3(3) 2_766 . . . ?
O6 La1 O3 C8 -56.0(3) 2_776 . . . ?
O7 La1 O3 C8 23.4(3) . . . . ?
O9 La1 O3 C8 138.9(3) 2_776 . . . ?
O11 La1 O3 C8 -169.9(4) 1_655 . . . ?
O10 La1 O3 C8 -111.0(3) 1_655 . . . ?
O5 La1 O3 C8 -32.8(5) . . . . ?
O1 La2 O4 C8 151.4(9) 2_666 . . . ?
O10 La2 O4 C8 -74.1(10) 2_676 . . . ?
O13 La2 O4 C8 147.5(10) . . . . ?
O11 La2 O4 C8 27.4(10) . . . . ?
O7 La2 O4 C8 -104.9(9) . . . . ?
O5 La2 O4 C8 -35.5(9) 2_776 . . . ?
O12 La2 O4 C8 34.9(9) . . . . ?
O8 La2 O4 C8 -146.9(9) . . . . ?
C17 La2 O4 C8 28.1(9) . . . . ?
C16 La2 O4 C8 -125.5(9) . . . . ?
O2 La1 O5 C9 -47.1(4) 2_766 . . . ?
O6 La1 O5 C9 99.6(3) 2_776 . . . ?
O7 La1 O5 C9 16.5(3) . . . . ?
O9 La1 O5 C9 -95.5(3) 2_776 . . . ?
O11 La1 O5 C9 -152.7(3) 1_655 . . . ?
O3 La1 O5 C9 78.1(4) . . . . ?
O10 La1 O5 C9 167.2(4) 1_655 . . . ?
O2 La1 O5 La2 146.38(13) 2_766 . . 2_776 ?
O6 La1 O5 La2 -66.91(15) 2_776 . . 2_776 ?
O7 La1 O5 La2 -150.08(17) . . . 2_776 ?
O9 La1 O5 La2 97.96(15) 2_776 . . 2_776 ?
O11 La1 O5 La2 40.70(18) 1_655 . . 2_776 ?
O3 La1 O5 La2 -88.5(3) . . . 2_776 ?
O10 La1 O5 La2 0.63(10) 1_655 . . 2_776 ?
O2 La1 O7 C16 38.8(4) 2_766 . . . ?
O6 La1 O7 C16 176.3(4) 2_776 . . . ?
O9 La1 O7 C16 -29.7(4) 2_776 . . . ?
O11 La1 O7 C16 53.4(6) 1_655 . . . ?
O3 La1 O7 C16 109.0(4) . . . . ?
O10 La1 O7 C16 -122.2(4) 1_655 . . . ?
O5 La1 O7 C16 -90.7(4) . . . . ?
O2 La1 O7 La2 -101.59(17) 2_766 . . . ?
O6 La1 O7 La2 35.97(15) 2_776 . . . ?
O9 La1 O7 La2 -170.01(14) 2_776 . . . ?
O11 La1 O7 La2 -86.9(4) 1_655 . . . ?
O3 La1 O7 La2 -31.38(17) . . . . ?
O10 La1 O7 La2 97.41(17) 1_655 . . . ?
O5 La1 O7 La2 128.94(18) . . . . ?
O4 La2 O7 C16 -123.4(3) . . . . ?
O1 La2 O7 C16 8.5(3) 2_666 . . . ?
O10 La2 O7 C16 78.4(3) 2_676 . . . ?
O13 La2 O7 C16 -58.8(3) . . . . ?
O11 La2 O7 C16 115.0(3) . . . . ?
O5 La2 O7 C16 146.8(3) 2_776 . . . ?
O12 La2 O7 C16 -177.1(3) . . . . ?
O8 La2 O7 C16 -6.5(3) . . . . ?
C17 La2 O7 C16 150.7(3) . . . . ?
O4 La2 O7 La1 28.69(15) . . . . ?
O1 La2 O7 La1 160.51(15) 2_666 . . . ?
O10 La2 O7 La1 -129.58(17) 2_676 . . . ?
O13 La2 O7 La1 93.27(17) . . . . ?
O11 La2 O7 La1 -92.95(18) . . . . ?
O5 La2 O7 La1 -61.18(15) 2_776 . . . ?
O12 La2 O7 La1 -25.0(2) . . . . ?
O8 La2 O7 La1 145.5(2) . . . . ?
C17 La2 O7 La1 -57.2(2) . . . . ?
C16 La2 O7 La1 152.0(4) . . . . ?
O4 La2 O8 C16 63.3(3) . . . . ?
O1 La2 O8 C16 -158.4(4) 2_666 . . . ?
O10 La2 O8 C16 -73.6(3) 2_676 . . . ?
O13 La2 O8 C16 129.7(4) . . . . ?
O11 La2 O8 C16 -109.8(3) . . . . ?
O7 La2 O8 C16 6.8(3) . . . . ?
O5 La2 O8 C16 -19.9(4) 2_776 . . . ?
O12 La2 O8 C16 76.0(9) . . . . ?
C17 La2 O8 C16 -99.7(5) . . . . ?
O4 La2 O11 C17 1.8(3) . . . . ?
O1 La2 O11 C17 -142.5(3) 2_666 . . . ?
O10 La2 O11 C17 136.1(3) 2_676 . . . ?
O13 La2 O11 C17 -88.6(3) . . . . ?
O7 La2 O11 C17 99.0(3) . . . . ?
O5 La2 O11 C17 68.4(3) 2_776 . . . ?
O12 La2 O11 C17 -7.9(2) . . . . ?
O8 La2 O11 C17 173.1(2) . . . . ?
C16 La2 O11 C17 135.9(3) . . . . ?
O4 La2 O11 La1 163.63(14) . . . 1_455 ?
O1 La2 O11 La1 19.31(15) 2_666 . . 1_455 ?
O10 La2 O11 La1 -62.09(14) 2_676 . . 1_455 ?
O13 La2 O11 La1 73.26(19) . . . 1_455 ?
O7 La2 O11 La1 -99.15(17) . . . 1_455 ?
O5 La2 O11 La1 -129.73(16) 2_776 . . 1_455 ?
O12 La2 O11 La1 153.9(2) . . . 1_455 ?
O8 La2 O11 La1 -25.0(2) . . . 1_455 ?
C17 La2 O11 La1 161.9(3) . . . 1_455 ?
C16 La2 O11 La1 -62.2(2) . . . 1_455 ?
O4 La2 O12 C17 -164.1(3) . . . . ?
O1 La2 O12 C17 60.5(3) 2_666 . . . ?
O10 La2 O12 C17 -28.8(3) 2_676 . . . ?
O13 La2 O12 C17 131.4(3) . . . . ?
O11 La2 O12 C17 8.0(2) . . . . ?
O7 La2 O12 C17 -113.8(3) . . . . ?
O5 La2 O12 C17 -78.0(3) 2_776 . . . ?
O8 La2 O12 C17 -177.0(7) . . . . ?
C16 La2 O12 C17 -116.5(3) . . . . ?
La2 O1 C1 O2 15.7(9) 2_666 . . . ?
La2 O1 C1 C2 -163.4(4) 2_666 . . . ?
La1 O2 C1 O1 35.7(8) 2_766 . . . ?
La1 O2 C1 C2 -145.2(4) 2_766 . . . ?
O1 C1 C2 C3 -48.5(7) . . . . ?
O2 C1 C2 C3 132.3(6) . . . . ?
O1 C1 C2 C7 133.9(5) . . . . ?
O2 C1 C2 C7 -45.2(7) . . . . ?
C7 C2 C3 C4 1.5(10) . . . . ?
C1 C2 C3 C4 -176.1(6) . . . . ?
C2 C3 C4 C5 -0.8(12) . . . . ?
C3 C4 C5 C6 0.8(13) . . . . ?
C4 C5 C6 C7 -1.6(11) . . . . ?
C5 C6 C7 C2 2.3(9) . . . . ?
C5 C6 C7 C8 -170.1(6) . . . . ?
C3 C2 C7 C6 -2.2(8) . . . . ?
C1 C2 C7 C6 175.3(5) . . . . ?
C3 C2 C7 C8 169.8(5) . . . . ?
C1 C2 C7 C8 -12.6(7) . . . . ?
La2 O4 C8 O3 113.2(9) . . . . ?
La2 O4 C8 C7 -61.3(10) . . . . ?
La1 O3 C8 O4 -29.5(6) . . . . ?
La1 O3 C8 C7 144.8(3) . . . . ?
C6 C7 C8 O4 128.1(5) . . . . ?
C2 C7 C8 O4 -44.1(7) . . . . ?
C6 C7 C8 O3 -46.6(7) . . . . ?
C2 C7 C8 O3 141.2(5) . . . . ?
La1 O6 C9 O5 29.0(7) 2_776 . . . ?
La1 O6 C9 C10 -151.8(3) 2_776 . . . ?
La2 O5 C9 O6 49.5(6) 2_776 . . . ?
La1 O5 C9 O6 -115.1(4) . . . . ?
La2 O5 C9 C10 -129.6(4) 2_776 . . . ?
La1 O5 C9 C10 65.7(5) . . . . ?
O6 C9 C10 C11 -93.3(5) . . . . ?
O5 C9 C10 C11 86.0(6) . . . . ?
O6 C9 C10 C15 82.2(6) . . . . ?
O5 C9 C10 C15 -98.5(5) . . . . ?
C15 C10 C11 C12 2.8(8) . . . . ?
C9 C10 C11 C12 178.3(5) . . . . ?
C10 C11 C12 C13 -1.7(10) . . . . ?
C11 C12 C13 C14 -0.5(12) . . . . ?
C12 C13 C14 C15 1.6(11) . . . . ?
C13 C14 C15 C10 -0.5(9) . . . . ?
C13 C14 C15 C16 -178.5(6) . . . . ?
C11 C10 C15 C14 -1.6(8) . . . . ?
C9 C10 C15 C14 -177.1(5) . . . . ?
C11 C10 C15 C16 176.4(5) . . . . ?
C9 C10 C15 C16 0.9(7) . . . . ?
La2 O8 C16 O7 -12.2(5) . . . . ?
La2 O8 C16 C15 163.0(4) . . . . ?
La1 O7 C16 O8 -134.5(4) . . . . ?
La2 O7 C16 O8 12.7(5) . . . . ?
La1 O7 C16 C15 50.1(6) . . . . ?
La2 O7 C16 C15 -162.7(4) . . . . ?
La1 O7 C16 La2 -147.2(4) . . . . ?
C14 C15 C16 O8 34.1(8) . . . . ?
C10 C15 C16 O8 -143.9(5) . . . . ?
C14 C15 C16 O7 -150.5(5) . . . . ?
C10 C15 C16 O7 31.5(7) . . . . ?
C14 C15 C16 La2 139.3(11) . . . . ?
C10 C15 C16 La2 -38.8(15) . . . . ?
O4 La2 C16 O8 -116.2(3) . . . . ?
O1 La2 C16 O8 19.8(3) 2_666 . . . ?
O10 La2 C16 O8 98.9(3) 2_676 . . . ?
O13 La2 C16 O8 -46.1(3) . . . . ?
O11 La2 C16 O8 99.1(3) . . . . ?
O7 La2 C16 O8 -167.9(5) . . . . ?
O5 La2 C16 O8 161.6(3) 2_776 . . . ?
O12 La2 C16 O8 -162.8(3) . . . . ?
C17 La2 C16 O8 140.4(3) . . . . ?
O4 La2 C16 O7 51.6(3) . . . . ?
O1 La2 C16 O7 -172.3(3) 2_666 . . . ?
O10 La2 C16 O7 -93.2(3) 2_676 . . . ?
O13 La2 C16 O7 121.8(3) . . . . ?
O11 La2 C16 O7 -93.1(3) . . . . ?
O5 La2 C16 O7 -30.6(3) 2_776 . . . ?
O12 La2 C16 O7 5.0(5) . . . . ?
O8 La2 C16 O7 167.9(5) . . . . ?
C17 La2 C16 O7 -51.8(4) . . . . ?
O4 La2 C16 C15 130.2(13) . . . . ?
O1 La2 C16 C15 -93.7(13) 2_666 . . . ?
O10 La2 C16 C15 -14.6(12) 2_676 . . . ?
O13 La2 C16 C15 -159.6(13) . . . . ?
O11 La2 C16 C15 -14.5(14) . . . . ?
O7 La2 C16 C15 78.6(13) . . . . ?
O5 La2 C16 C15 48.0(13) 2_776 . . . ?
O12 La2 C16 C15 83.6(13) . . . . ?
O8 La2 C16 C15 -113.5(14) . . . . ?
C17 La2 C16 C15 26.8(14) . . . . ?
La2 O12 C17 O11 -14.4(4) . . . . ?
La2 O12 C17 C18 164.4(4) . . . . ?
La1 O11 C17 O12 -143.8(3) 1_455 . . . ?
La2 O11 C17 O12 14.7(4) . . . . ?
La1 O11 C17 C18 37.3(6) 1_455 . . . ?
La2 O11 C17 C18 -164.2(3) . . . . ?
La1 O11 C17 La2 -158.5(4) 1_455 . . . ?
O4 La2 C17 O12 15.9(3) . . . . ?
O1 La2 C17 O12 -127.2(3) 2_666 . . . ?
O10 La2 C17 O12 153.4(3) 2_676 . . . ?
O13 La2 C17 O12 -57.4(3) . . . . ?
O11 La2 C17 O12 -165.5(4) . . . . ?
O7 La2 C17 O12 87.8(3) . . . . ?
O5 La2 C17 O12 91.8(3) 2_776 . . . ?
O8 La2 C17 O12 178.6(3) . . . . ?
C16 La2 C17 O12 115.1(4) . . . . ?
O4 La2 C17 O11 -178.5(2) . . . . ?
O1 La2 C17 O11 38.3(3) 2_666 . . . ?
O10 La2 C17 O11 -41.1(3) 2_676 . . . ?
O13 La2 C17 O11 108.1(3) . . . . ?
O7 La2 C17 O11 -106.7(3) . . . . ?
O5 La2 C17 O11 -102.7(3) 2_776 . . . ?
O12 La2 C17 O11 165.5(4) . . . . ?
O8 La2 C17 O11 -15.9(5) . . . . ?
C16 La2 C17 O11 -79.4(4) . . . . ?
O4 La2 C17 C18 -93.3(13) . . . . ?
O1 La2 C17 C18 123.6(13) 2_666 . . . ?
O10 La2 C17 C18 44.2(13) 2_676 . . . ?
O13 La2 C17 C18 -166.6(13) . . . . ?
O11 La2 C17 C18 85.3(14) . . . . ?
O7 La2 C17 C18 -21.4(14) . . . . ?
O5 La2 C17 C18 -17.4(13) 2_776 . . . ?
O12 La2 C17 C18 -109.2(14) . . . . ?
O8 La2 C17 C18 69.4(15) . . . . ?
C16 La2 C17 C18 5.9(15) . . . . ?
O12 C17 C18 C19 36.5(7) . . . . ?
O11 C17 C18 C19 -144.7(5) . . . . ?
La2 C17 C18 C19 137.8(12) . . . . ?
O12 C17 C18 C23 -146.8(5) . . . . ?
O11 C17 C18 C23 32.0(6) . . . . ?
La2 C17 C18 C23 -45.5(15) . . . . ?
C23 C18 C19 C20 -2.0(8) . . . . ?
C17 C18 C19 C20 174.7(5) . . . . ?
C18 C19 C20 C21 0.5(9) . . . . ?
C19 C20 C21 C22 1.1(9) . . . . ?
C20 C21 C22 C23 -1.3(9) . . . . ?
C21 C22 C23 C18 -0.2(8) . . . . ?
C21 C22 C23 C24 176.0(5) . . . . ?
C19 C18 C23 C22 1.8(7) . . . . ?
C17 C18 C23 C22 -174.9(4) . . . . ?
C19 C18 C23 C24 -174.4(4) . . . . ?
C17 C18 C23 C24 8.9(6) . . . . ?
La1 O9 C24 O10 26.7(8) 2_776 . . . ?
La1 O9 C24 C23 -152.7(4) 2_776 . . . ?
La2 O10 C24 O9 47.9(6) 2_676 . . . ?
La1 O10 C24 O9 -110.6(4) 1_455 . . . ?
La2 O10 C24 C23 -132.7(4) 2_676 . . . ?
La1 O10 C24 C23 68.8(4) 1_455 . . . ?
C22 C23 C24 O9 -106.6(6) . . . . ?
C18 C23 C24 O9 69.5(6) . . . . ?
C22 C23 C24 O10 74.0(6) . . . . ?
C18 C23 C24 O10 -109.8(5) . . . . ?
